data_4113836
loop_
_publ_author_name
'Keith Izod'
'Stephen T. Liddle'
'William Clegg'

_publ_section_title
;
 Alkyl Complexes of Strontium and Barium: Synthesis and Structural
 Characterization of {(Me3Si)2(MeOMe2Si)C}2Sr(THF) and
 {(Me3Si)2(MeOMe2Si)C}2Ba(MeOCH2CH2OMe)
;
_journal_name_full 'Journal of the American Chemical Society'
_journal_page_first 7534
_journal_page_last 7535
_journal_paper_doi 10.1021/ja0352404
_journal_volume 125
_journal_year 2003
_chemical_formula_sum 'C24 H62 O3 Si6 Sr'
_chemical_formula_weight 654.90
_chemical_name_systematic
;
 ?
;
_space_group_IT_number 4
_symmetry_cell_setting monoclinic
_symmetry_space_group_name_Hall 'P 2yb'
_symmetry_space_group_name_H-M 'P 1 21 1'
_atom_sites_solution_hydrogens geom
_atom_sites_solution_primary direct
_atom_sites_solution_secondary difmap
_audit_creation_method SHELXL-97
_cell_angle_alpha 90.00
_cell_angle_beta 106.567(2)
_cell_angle_gamma 90.00
_cell_formula_units_Z 2
_cell_length_a 9.4865(5)
_cell_length_b 16.5147(8)
_cell_length_c 12.2829(6)
_cell_measurement_reflns_used 13159
_cell_measurement_temperature 150(2)
_cell_measurement_theta_max 28.87
_cell_measurement_theta_min 2.41
_cell_volume 1844.44(16)
_computing_cell_refinement 'Bruker SAINT'
_computing_data_collection 'Bruker SMART'
_computing_data_reduction 'Bruker SAINT'
_computing_molecular_graphics 'Bruker SHELXTL'
_computing_publication_material 'Bruker SHELXTL and local programs'
_computing_structure_refinement 'Bruker SHELXTL'
_computing_structure_solution 'Bruker SHELXTL'
_diffrn_ambient_temperature 150(2)
_diffrn_measured_fraction_theta_full 0.981
_diffrn_measured_fraction_theta_max 0.981
_diffrn_measurement_device_type 'Bruker SMART 1K CCD diffractometer'
_diffrn_measurement_method '\w rotation with narrow frames'
_diffrn_radiation_monochromator graphite
_diffrn_radiation_source 'fine-focus sealed tube'
_diffrn_radiation_type MoK\a
_diffrn_radiation_wavelength 0.71073
_diffrn_reflns_av_R_equivalents 0.0273
_diffrn_reflns_av_sigmaI/netI 0.0665
_diffrn_reflns_limit_h_max 11
_diffrn_reflns_limit_h_min -11
_diffrn_reflns_limit_k_max 19
_diffrn_reflns_limit_k_min -19
_diffrn_reflns_limit_l_max 14
_diffrn_reflns_limit_l_min -14
_diffrn_reflns_number 12222
_diffrn_reflns_theta_full 25.00
_diffrn_reflns_theta_max 25.00
_diffrn_reflns_theta_min 1.73
_diffrn_standards_number 0
_exptl_absorpt_coefficient_mu 1.678
_exptl_absorpt_correction_T_max 0.553
_exptl_absorpt_correction_T_min 0.362
_exptl_absorpt_correction_type multi-scan
_exptl_absorpt_process_details SADABS
_exptl_crystal_colour colourless
_exptl_crystal_density_diffrn 1.179
_exptl_crystal_description block
_exptl_crystal_F_000 704
_exptl_crystal_size_max 0.76
_exptl_crystal_size_mid 0.54
_exptl_crystal_size_min 0.40
_refine_diff_density_max 0.251
_refine_diff_density_min -0.245
_refine_diff_density_rms 0.045
_refine_ls_abs_structure_details 'Flack H D (1983), Acta Cryst. A39, 876-881'
_refine_ls_abs_structure_Flack 0.029(4)
_refine_ls_extinction_method none
_refine_ls_goodness_of_fit_ref 0.817
_refine_ls_hydrogen_treatment constr
_refine_ls_matrix_type full
_refine_ls_number_parameters 335
_refine_ls_number_reflns 6103
_refine_ls_number_restraints 1
_refine_ls_restrained_S_all 0.817
_refine_ls_R_factor_all 0.0301
_refine_ls_R_factor_gt 0.0253
_refine_ls_shift/su_max 0.006
_refine_ls_shift/su_mean 0.000
_refine_ls_structure_factor_coef Fsqd
_refine_ls_weighting_details 'calc w=1/[\s^2^(Fo^2^)]'
_refine_ls_weighting_scheme calc
_refine_ls_wR_factor_gt 0.0562
_refine_ls_wR_factor_ref 0.0581
_reflns_number_gt 5597
_reflns_number_total 6103
_reflns_threshold_expression I>2\s(I)
_cod_data_source_file ja0352404si20030320_035934.cif
_cod_data_source_block 2
_cod_original_sg_symbol_H-M 'P 21'
_cod_database_code 4113836

loop_
_symmetry_equiv_pos_as_xyz
'x, y, z'
'-x, y+1/2, -z'

loop_
_atom_site_label
_atom_site_type_symbol
_atom_site_fract_x
_atom_site_fract_y
_atom_site_fract_z
_atom_site_U_iso_or_equiv
_atom_site_adp_type
_atom_site_occupancy
_atom_site_symmetry_multiplicity
_atom_site_calc_flag
_atom_site_refinement_flags
_atom_site_disorder_assembly
_atom_site_disorder_group
Sr1 Sr 0.25906(2) 0.252552(19) 0.285596(18) 0.01707(6) Uani 1 1 d . . .
C1 C 0.0655(3) 0.34612(16) 0.1201(2) 0.0174(6) Uani 1 1 d . A .
Si1 Si 0.21905(8) 0.40111(4) 0.09703(6) 0.01880(16) Uani 1 1 d . . .
C2 C 0.2070(3) 0.51409(17) 0.0914(3) 0.0298(7) Uani 1 1 d . A .
H2A H 0.1841 0.5342 0.1595 0.045 Uiso 1 1 calc R . .
H2B H 0.1293 0.5307 0.0237 0.045 Uiso 1 1 calc R . .
H2C H 0.3012 0.5366 0.0882 0.045 Uiso 1 1 calc R . .
C3 C 0.2822(4) 0.3722(2) -0.0290(3) 0.0370(8) Uani 1 1 d . A .
H3A H 0.3786 0.3965 -0.0220 0.056 Uiso 1 1 calc R . .
H3B H 0.2112 0.3919 -0.0985 0.056 Uiso 1 1 calc R . .
H3C H 0.2897 0.3131 -0.0324 0.056 Uiso 1 1 calc R . .
O1 O 0.3633(2) 0.37547(11) 0.21071(17) 0.0218(4) Uani 1 1 d . A .
C4 C 0.5009(3) 0.4180(2) 0.2349(3) 0.0443(10) Uani 1 1 d . . .
H4A H 0.5315 0.4223 0.1653 0.066 Uiso 1 1 calc R A .
H4B H 0.5758 0.3883 0.2926 0.066 Uiso 1 1 calc R . .
H4C H 0.4893 0.4723 0.2632 0.066 Uiso 1 1 calc R . .
Si2 Si -0.06043(8) 0.30282(5) -0.00818(7) 0.02142(17) Uani 1 1 d . . .
C5 C 0.0153(4) 0.21250(19) -0.0638(3) 0.0356(8) Uani 1 1 d . A .
H5A H 0.1089 0.2268 -0.0777 0.053 Uiso 1 1 calc R . .
H5B H -0.0546 0.1946 -0.1350 0.053 Uiso 1 1 calc R . .
H5C H 0.0314 0.1686 -0.0079 0.053 Uiso 1 1 calc R . .
C6 C -0.1178(4) 0.3762(2) -0.1303(3) 0.0404(8) Uani 1 1 d . A .
H6A H -0.1609 0.4245 -0.1061 0.061 Uiso 1 1 calc R . .
H6B H -0.1908 0.3504 -0.1938 0.061 Uiso 1 1 calc R . .
H6C H -0.0317 0.3918 -0.1544 0.061 Uiso 1 1 calc R . .
C7 C -0.2396(3) 0.2667(2) 0.0113(3) 0.0420(9) Uani 1 1 d . A .
H7A H -0.2201 0.2272 0.0733 0.063 Uiso 1 1 calc R . .
H7B H -0.2985 0.2412 -0.0591 0.063 Uiso 1 1 calc R . .
H7C H -0.2936 0.3128 0.0297 0.063 Uiso 1 1 calc R . .
Si3 Si -0.01315(9) 0.39307(5) 0.22476(7) 0.02010(18) Uani 1 1 d . . .
C8 C -0.1439(3) 0.47984(19) 0.1736(3) 0.0338(8) Uani 1 1 d . A .
H8A H -0.0920 0.5243 0.1486 0.051 Uiso 1 1 calc R . .
H8B H -0.1816 0.4986 0.2356 0.051 Uiso 1 1 calc R . .
H8C H -0.2260 0.4618 0.1098 0.051 Uiso 1 1 calc R . .
C9 C -0.1149(3) 0.31895(19) 0.2915(3) 0.0317(7) Uani 1 1 d . A .
H9A H -0.2054 0.3017 0.2349 0.047 Uiso 1 1 calc R . .
H9B H -0.1398 0.3450 0.3554 0.047 Uiso 1 1 calc R . .
H9C H -0.0526 0.2716 0.3189 0.047 Uiso 1 1 calc R . .
C10 C 0.1350(3) 0.43352(19) 0.3516(2) 0.0292(7) Uani 1 1 d . A .
H10A H 0.1979 0.3888 0.3896 0.044 Uiso 1 1 calc R . .
H10B H 0.0890 0.4591 0.4049 0.044 Uiso 1 1 calc R . .
H10C H 0.1947 0.4736 0.3258 0.044 Uiso 1 1 calc R . .
C11 C 0.3201(3) 0.18974(17) 0.5103(2) 0.0205(6) Uani 1 1 d . A .
Si4 Si 0.17986(9) 0.11458(5) 0.45993(7) 0.02256(18) Uani 1 1 d . . .
C12 C 0.2274(4) 0.00369(19) 0.4740(3) 0.0455(9) Uani 1 1 d . A .
H12A H 0.1374 -0.0285 0.4468 0.068 Uiso 1 1 calc R . .
H12B H 0.2753 -0.0092 0.5540 0.068 Uiso 1 1 calc R . .
H12C H 0.2944 -0.0090 0.4287 0.068 Uiso 1 1 calc R . .
C13 C 0.0102(4) 0.1231(2) 0.5086(3) 0.0401(8) Uani 1 1 d . A .
H13A H -0.0339 0.1768 0.4888 0.060 Uiso 1 1 calc R . .
H13B H 0.0363 0.1158 0.5911 0.060 Uiso 1 1 calc R . .
H13C H -0.0605 0.0814 0.4713 0.060 Uiso 1 1 calc R . .
O2 O 0.1190(2) 0.13111(11) 0.31622(16) 0.0230(4) Uani 1 1 d . A .
C14 C -0.0028(4) 0.0875(2) 0.2443(3) 0.0377(9) Uani 1 1 d . . .
H14A H 0.0181 0.0293 0.2511 0.057 Uiso 1 1 calc R A .
H14B H -0.0182 0.1044 0.1653 0.057 Uiso 1 1 calc R . .
H14C H -0.0915 0.0989 0.2674 0.057 Uiso 1 1 calc R . .
Si5 Si 0.30467(8) 0.25454(7) 0.62828(6) 0.02841(17) Uani 1 1 d . . .
C15 C 0.4338(4) 0.3435(2) 0.6540(3) 0.0479(10) Uani 1 1 d . A .
H15A H 0.5347 0.3242 0.6656 0.072 Uiso 1 1 calc R . .
H15B H 0.4272 0.3729 0.7216 0.072 Uiso 1 1 calc R . .
H15C H 0.4068 0.3797 0.5880 0.072 Uiso 1 1 calc R . .
C16 C 0.1217(4) 0.3054(2) 0.6139(3) 0.0452(9) Uani 1 1 d . A .
H16A H 0.0830 0.3270 0.5369 0.068 Uiso 1 1 calc R . .
H16B H 0.1350 0.3497 0.6690 0.068 Uiso 1 1 calc R . .
H16C H 0.0523 0.2657 0.6285 0.068 Uiso 1 1 calc R . .
C17 C 0.3442(4) 0.1972(2) 0.7664(3) 0.0422(9) Uani 1 1 d . A .
H17A H 0.2680 0.1561 0.7610 0.063 Uiso 1 1 calc R . .
H17B H 0.3446 0.2348 0.8282 0.063 Uiso 1 1 calc R . .
H17C H 0.4404 0.1708 0.7819 0.063 Uiso 1 1 calc R . .
Si6 Si 0.51309(9) 0.16986(5) 0.51763(7) 0.02519(18) Uani 1 1 d . . .
C18 C 0.5485(4) 0.0756(2) 0.4437(3) 0.0444(9) Uani 1 1 d . A .
H18A H 0.5430 0.0281 0.4903 0.067 Uiso 1 1 calc R . .
H18B H 0.6465 0.0786 0.4325 0.067 Uiso 1 1 calc R . .
H18C H 0.4743 0.0708 0.3699 0.067 Uiso 1 1 calc R . .
C19 C 0.5906(3) 0.2539(3) 0.4461(3) 0.0452(8) Uani 1 1 d . A .
H19A H 0.5566 0.2467 0.3635 0.068 Uiso 1 1 calc R . .
H19B H 0.6983 0.2520 0.4717 0.068 Uiso 1 1 calc R . .
H19C H 0.5570 0.3064 0.4661 0.068 Uiso 1 1 calc R . .
C20 C 0.6493(3) 0.1606(2) 0.6620(3) 0.0396(8) Uani 1 1 d . A .
H20A H 0.6535 0.2117 0.7033 0.059 Uiso 1 1 calc R . .
H20B H 0.7468 0.1483 0.6537 0.059 Uiso 1 1 calc R . .
H20C H 0.6188 0.1170 0.7044 0.059 Uiso 1 1 calc R . .
O3 O 0.3653(2) 0.15938(12) 0.16642(18) 0.0291(5) Uani 0.527(5) 1 d P A 1
C21 C 0.3183(4) 0.07681(19) 0.1356(3) 0.0345(8) Uani 0.527(5) 1 d P A 1
H21A H 0.2343 0.0759 0.0658 0.041 Uiso 0.527(5) 1 calc PR A 1
H21B H 0.2882 0.0501 0.1976 0.041 Uiso 0.527(5) 1 calc PR A 1
C22 C 0.4500(4) 0.0346(2) 0.1158(3) 0.0438(9) Uani 0.527(5) 1 d P A 1
H22A H 0.5177 0.0148 0.1879 0.053 Uiso 0.527(5) 1 calc PR A 1
H22B H 0.4199 -0.0113 0.0625 0.053 Uiso 0.527(5) 1 calc PR A 1
C23 C 0.5176(10) 0.0997(5) 0.0664(8) 0.046(2) Uani 0.527(5) 1 d P A 1
H23A H 0.4711 0.1037 -0.0166 0.055 Uiso 0.527(5) 1 calc PR A 1
H23B H 0.6243 0.0901 0.0804 0.055 Uiso 0.527(5) 1 calc PR A 1
C24 C 0.4909(4) 0.1755(2) 0.1254(4) 0.0520(11) Uani 0.527(5) 1 d P A 1
H24A H 0.5781 0.1887 0.1895 0.062 Uiso 0.527(5) 1 calc PR A 1
H24B H 0.4704 0.2217 0.0718 0.062 Uiso 0.527(5) 1 calc PR A 1
O3A O 0.3653(2) 0.15938(12) 0.16642(18) 0.0291(5) Uani 0.473(5) 1 d P A 2
C21A C 0.3183(4) 0.07681(19) 0.1356(3) 0.0345(8) Uani 0.473(5) 1 d P A 2
H21C H 0.2343 0.0759 0.0658 0.041 Uiso 0.473(5) 1 calc PR A 2
H21D H 0.2882 0.0501 0.1976 0.041 Uiso 0.473(5) 1 calc PR A 2
C22A C 0.4500(4) 0.0346(2) 0.1158(3) 0.0438(9) Uani 0.473(5) 1 d P A 2
H22C H 0.4265 0.0130 0.0375 0.053 Uiso 0.473(5) 1 calc PR A 2
H22D H 0.4828 -0.0106 0.1701 0.053 Uiso 0.473(5) 1 calc PR A 2
C23A C 0.5699(9) 0.1010(6) 0.1351(9) 0.044(2) Uani 0.473(5) 1 d P A 2
H23C H 0.6412 0.0957 0.2113 0.053 Uiso 0.473(5) 1 calc PR A 2
H23D H 0.6236 0.0976 0.0769 0.053 Uiso 0.473(5) 1 calc PR A 2
C24A C 0.4909(4) 0.1755(2) 0.1254(4) 0.0520(11) Uani 0.473(5) 1 d P A 2
H24C H 0.4586 0.1937 0.0453 0.062 Uiso 0.473(5) 1 calc PR A 2
H24D H 0.5535 0.2182 0.1717 0.062 Uiso 0.473(5) 1 calc PR A 2

loop_
_atom_site_aniso_label
_atom_site_aniso_U_11
_atom_site_aniso_U_22
_atom_site_aniso_U_33
_atom_site_aniso_U_23
_atom_site_aniso_U_13
_atom_site_aniso_U_12
Sr1 0.01772(12) 0.01609(11) 0.01764(12) 0.00127(12) 0.00543(9) 0.00101(12)
C1 0.0156(14) 0.0183(14) 0.0173(14) 0.0000(11) 0.0029(11) -0.0008(11)
Si1 0.0196(4) 0.0178(4) 0.0191(4) 0.0002(3) 0.0056(3) -0.0029(3)
C2 0.0317(17) 0.0206(15) 0.0340(17) 0.0039(13) 0.0047(14) -0.0038(13)
C3 0.0388(19) 0.041(2) 0.0383(19) -0.0075(15) 0.0215(16) -0.0123(15)
O1 0.0127(10) 0.0216(11) 0.0288(11) 0.0031(9) 0.0021(8) -0.0054(8)
C4 0.0232(17) 0.040(2) 0.061(2) 0.0166(18) -0.0016(17) -0.0120(15)
Si2 0.0189(4) 0.0216(4) 0.0207(4) 0.0003(3) 0.0005(3) -0.0027(3)
C5 0.0334(18) 0.0314(17) 0.0375(19) -0.0086(14) 0.0028(15) -0.0055(15)
C6 0.043(2) 0.041(2) 0.0277(18) 0.0038(15) -0.0047(15) 0.0012(16)
C7 0.0240(15) 0.062(3) 0.0371(17) -0.0100(18) 0.0038(13) -0.0177(17)
Si3 0.0188(4) 0.0198(4) 0.0219(4) 0.0015(3) 0.0063(3) 0.0040(3)
C8 0.0328(18) 0.0297(17) 0.0404(19) 0.0042(15) 0.0126(15) 0.0116(14)
C9 0.0280(17) 0.0356(19) 0.0357(17) 0.0040(14) 0.0161(14) 0.0011(14)
C10 0.0336(18) 0.0319(18) 0.0232(16) -0.0047(13) 0.0096(14) 0.0010(14)
C11 0.0214(14) 0.0229(15) 0.0169(14) 0.0016(12) 0.0050(12) -0.0010(11)
Si4 0.0219(4) 0.0215(4) 0.0234(4) 0.0054(3) 0.0049(3) -0.0013(3)
C12 0.045(2) 0.0245(18) 0.060(2) 0.0119(17) 0.0027(19) -0.0023(15)
C13 0.0314(18) 0.052(2) 0.042(2) 0.0096(17) 0.0189(16) -0.0098(17)
O2 0.0206(10) 0.0240(11) 0.0228(10) 0.0002(9) 0.0033(8) -0.0049(8)
C14 0.040(2) 0.036(2) 0.0316(19) -0.0043(16) 0.0022(16) -0.0162(16)
Si5 0.0366(4) 0.0281(4) 0.0196(4) -0.0014(5) 0.0064(3) 0.0041(5)
C15 0.060(2) 0.0306(19) 0.044(2) -0.0109(16) 0.0000(19) -0.0030(17)
C16 0.051(2) 0.048(2) 0.038(2) -0.0058(17) 0.0162(17) 0.0112(18)
C17 0.057(2) 0.045(2) 0.0266(18) 0.0013(15) 0.0139(17) 0.0112(17)
Si6 0.0197(4) 0.0323(5) 0.0212(4) 0.0041(4) 0.0020(3) 0.0032(4)
C18 0.0334(19) 0.057(2) 0.043(2) -0.0102(17) 0.0109(16) 0.0138(17)
C19 0.0212(14) 0.063(2) 0.0479(19) 0.023(2) 0.0048(13) 0.001(2)
C20 0.0309(18) 0.047(2) 0.0333(18) 0.0068(16) -0.0029(14) 0.0061(16)
O3 0.0311(12) 0.0241(11) 0.0373(13) -0.0074(9) 0.0181(10) -0.0005(9)
C21 0.0301(18) 0.0297(18) 0.042(2) -0.0142(15) 0.0075(15) -0.0016(14)
C22 0.040(2) 0.036(2) 0.055(2) -0.0164(18) 0.0124(18) 0.0057(16)
C23 0.059(6) 0.048(5) 0.042(5) 0.001(4) 0.035(5) 0.015(4)
C24 0.063(3) 0.037(2) 0.077(3) -0.0119(19) 0.053(2) -0.0067(18)
O3A 0.0311(12) 0.0241(11) 0.0373(13) -0.0074(9) 0.0181(10) -0.0005(9)
C21A 0.0301(18) 0.0297(18) 0.042(2) -0.0142(15) 0.0075(15) -0.0016(14)
C22A 0.040(2) 0.036(2) 0.055(2) -0.0164(18) 0.0124(18) 0.0057(16)
C23A 0.035(5) 0.061(6) 0.044(5) -0.009(5) 0.022(4) -0.003(4)
C24A 0.063(3) 0.037(2) 0.077(3) -0.0119(19) 0.053(2) -0.0067(18)

loop_
_atom_type_symbol
_atom_type_description
_atom_type_scat_dispersion_real
_atom_type_scat_dispersion_imag
_atom_type_scat_source
C C 0.0033 0.0016 'International Tables Vol C Tables 4.2.6.8 and 6.1.1.4'
H H 0.0000 0.0000 'International Tables Vol C Tables 4.2.6.8 and 6.1.1.4'
O O 0.0106 0.0060 'International Tables Vol C Tables 4.2.6.8 and 6.1.1.4'
Si Si 0.0817 0.0704 'International Tables Vol C Tables 4.2.6.8 and 6.1.1.4'
Sr Sr -1.5307 3.2498 'International Tables Vol C Tables 4.2.6.8 and 6.1.1.4'

loop_
_geom_angle_atom_site_label_1
_geom_angle_atom_site_label_2
_geom_angle_atom_site_label_3
_geom_angle
C1 Sr1 O1 62.39(7)
C1 Sr1 C11 144.92(8)
C1 Sr1 O2 106.71(7)
C1 Sr1 O3 101.77(7)
O1 Sr1 C11 130.43(7)
O1 Sr1 O2 167.43(6)
O1 Sr1 O3 90.92(7)
C11 Sr1 O2 62.02(7)
C11 Sr1 O3 109.61(7)
O2 Sr1 O3 85.14(7)
Sr1 C1 Si1 90.02(10)
Sr1 C1 Si2 122.97(12)
Sr1 C1 Si3 92.20(10)
Si1 C1 Si2 114.78(14)
Si1 C1 Si3 113.91(14)
Si2 C1 Si3 118.21(14)
C1 Si1 C2 117.64(13)
C1 Si1 C3 117.60(14)
C1 Si1 O1 103.96(11)
C2 Si1 C3 104.76(15)
C2 Si1 O1 107.71(12)
C3 Si1 O1 104.01(13)
Sr1 O1 Si1 100.96(8)
Sr1 O1 C4 137.72(18)
Si1 O1 C4 121.14(19)
C1 Si2 C5 113.71(13)
C1 Si2 C6 113.83(14)
C1 Si2 C7 114.00(13)
C5 Si2 C6 106.05(16)
C5 Si2 C7 104.42(16)
C6 Si2 C7 103.81(16)
C1 Si3 C8 116.69(14)
C1 Si3 C9 113.08(13)
C1 Si3 C10 111.74(12)
C8 Si3 C9 105.62(14)
C8 Si3 C10 105.63(15)
C9 Si3 C10 102.88(14)
Sr1 C11 Si4 89.52(11)
Sr1 C11 Si5 120.75(13)
Sr1 C11 Si6 92.11(11)
Si4 C11 Si5 117.13(15)
Si4 C11 Si6 121.56(16)
Si5 C11 Si6 111.56(15)
C11 Si4 C12 120.41(15)
C11 Si4 C13 117.19(15)
C11 Si4 O2 104.11(11)
C12 Si4 C13 104.42(17)
C12 Si4 O2 104.54(14)
C13 Si4 O2 104.37(13)
Sr1 O2 Si4 104.23(9)
Sr1 O2 C14 133.06(18)
Si4 O2 C14 121.99(19)
C11 Si5 C15 113.07(15)
C11 Si5 C16 117.49(15)
C11 Si5 C17 112.11(14)
C15 Si5 C16 101.88(17)
C15 Si5 C17 106.78(17)
C16 Si5 C17 104.40(16)
C11 Si6 C18 115.91(14)
C11 Si6 C19 111.03(14)
C11 Si6 C20 117.92(14)
C18 Si6 C19 103.65(18)
C18 Si6 C20 102.64(16)
C19 Si6 C20 104.08(15)
Sr1 O3 C21 125.48(17)
Sr1 O3 C24 126.55(18)
C21 O3 C24 107.8(2)
O3 C21 C22 105.6(3)
C21 C22 C23 102.0(4)
C22 C23 C24 104.8(5)
O3 C24 C23 106.5(4)

loop_
_geom_bond_atom_site_label_1
_geom_bond_atom_site_label_2
_geom_bond_distance
Sr1 C1 2.786(3)
Sr1 O1 2.5425(18)
Sr1 C11 2.849(3)
Sr1 O2 2.4928(19)
Sr1 O3 2.5235(19)
C1 Si1 1.806(3)
C1 Si2 1.830(3)
C1 Si3 1.833(3)
Si1 C2 1.869(3)
Si1 C3 1.874(3)
Si1 O1 1.707(2)
O1 C4 1.436(3)
Si2 C5 1.868(3)
Si2 C6 1.883(3)
Si2 C7 1.879(3)
Si3 C8 1.882(3)
Si3 C9 1.885(3)
Si3 C10 1.898(3)
C11 Si4 1.796(3)
C11 Si5 1.840(3)
C11 Si6 1.837(3)
Si4 C12 1.882(3)
Si4 C13 1.875(3)
Si4 O2 1.715(2)
O2 C14 1.433(4)
Si5 C15 1.881(4)
Si5 C16 1.890(3)
Si5 C17 1.885(3)
Si6 C18 1.880(3)
Si6 C19 1.900(4)
Si6 C20 1.879(3)
O3 C21 1.451(4)
O3 C24 1.444(4)
C21 C22 1.509(5)
C22 C23 1.469(9)
C23 C24 1.503(8)
